data_7060693
loop_
_publ_author_name
'Ding, Ran'
'Fu, Jian-Ming'
'Tian, Hai-Yu'
'Chen, Nian-Shou'
'Liu, Lei'
'Guo, Yu'
'Wang, Pei-Long'

_publ_section_title
;
 Sulfonyl radical-induced regioselective cyclization of 3-aza-1,5-enynes
 with sulfonyl chlorides to produce 1,2-dihydropyridines by copper
 catalysis
;
_journal_issue 25
_journal_name_full 'New Journal of Chemistry'
_journal_page_first 11030
_journal_page_last 11034
_journal_paper_doi 10.1039/D1NJ01821C
_journal_volume 45
_journal_year 2021
_chemical_formula_moiety 'C28 H27 N O3 S'
_chemical_formula_sum 'C28 H27 N O3 S'
_chemical_formula_weight 457.56
_space_group_crystal_system triclinic
_space_group_IT_number 2
_space_group_name_Hall '-P 1'
_space_group_name_H-M_alt 'P -1'
_atom_sites_solution_hydrogens geom
_atom_sites_solution_primary iterative
_audit_creation_date 2020-10-27
_audit_creation_method
;
Olex2 1.2
(compiled 2018.05.29 svn.r3508 for OlexSys, GUI svn.r5506)
;
_audit_update_record
;
2020-11-15 deposited with the CCDC.	2021-05-24 downloaded from the CCDC.
;
_cell_angle_alpha 117.285(3)
_cell_angle_beta 92.754(4)
_cell_angle_gamma 90.642(4)
_cell_formula_units_Z 4
_cell_length_a 9.9944(11)
_cell_length_b 16.6828(18)
_cell_length_c 16.8624(18)
_cell_measurement_reflns_used 9983
_cell_measurement_temperature 293(2)
_cell_measurement_theta_max 26.674
_cell_measurement_theta_min 3.015
_cell_volume 2494.1(5)
_computing_cell_refinement 'SAINT V8.38A (?, 2016)'
_computing_data_reduction 'SAINT V8.38A (?, 2016)'
_computing_molecular_graphics 'Olex2 (Dolomanov et al., 2009)'
_computing_publication_material 'Olex2 (Dolomanov et al., 2009)'
_computing_structure_refinement 'XL (Sheldrick, 2008)'
_computing_structure_solution
;
Superflip (Palatinus & Chapuis, 2007;Palatinus & van der Lee, 2008;
Palatinus et al., 2012)
;
_diffrn_ambient_temperature 293(2)
_diffrn_measured_fraction_theta_full 0.997
_diffrn_measured_fraction_theta_max 0.992
_diffrn_measurement_device_type 'CCD area detector'
_diffrn_measurement_method 'phi and omega scans'
_diffrn_radiation_monochromator graphite
_diffrn_radiation_type MoK\a
_diffrn_radiation_wavelength 0.71073
_diffrn_reflns_av_R_equivalents 0.0605
_diffrn_reflns_av_unetI/netI 0.0609
_diffrn_reflns_Laue_measured_fraction_full 0.997
_diffrn_reflns_Laue_measured_fraction_max 0.992
_diffrn_reflns_limit_h_max 12
_diffrn_reflns_limit_h_min -12
_diffrn_reflns_limit_k_max 21
_diffrn_reflns_limit_k_min -21
_diffrn_reflns_limit_l_max 21
_diffrn_reflns_limit_l_min -21
_diffrn_reflns_number 51807
_diffrn_reflns_point_group_measured_fraction_full 0.997
_diffrn_reflns_point_group_measured_fraction_max 0.992
_diffrn_reflns_theta_full 25.242
_diffrn_reflns_theta_max 27.564
_diffrn_reflns_theta_min 3.095
_exptl_absorpt_coefficient_mu 0.158
_exptl_absorpt_correction_T_max 0.7455
_exptl_absorpt_correction_T_min 0.6812
_exptl_absorpt_correction_type multi-scan
_exptl_absorpt_process_details
;
SADABS-2016/2 (Bruker,2016/2) was used for absorption correction.
wR2(int) was 0.0866 before and 0.0695 after correction.
The Ratio of minimum to maximum transmission is 0.9137.
The \l/2 correction factor is Not present.
;
_exptl_crystal_colour colorless
_exptl_crystal_density_diffrn 1.219
_exptl_crystal_description block
_exptl_crystal_F_000 968
_exptl_crystal_size_max 0.25
_exptl_crystal_size_mid 0.21
_exptl_crystal_size_min 0.13
_refine_diff_density_max 0.645
_refine_diff_density_min -0.472
_refine_diff_density_rms 0.071
_refine_ls_extinction_method none
_refine_ls_goodness_of_fit_ref 1.024
_refine_ls_hydrogen_treatment constr
_refine_ls_matrix_type full
_refine_ls_number_parameters 601
_refine_ls_number_reflns 11419
_refine_ls_number_restraints 0
_refine_ls_restrained_S_all 1.024
_refine_ls_R_factor_all 0.1188
_refine_ls_R_factor_gt 0.0743
_refine_ls_shift/su_max 0.000
_refine_ls_shift/su_mean 0.000
_refine_ls_structure_factor_coef Fsqd
_refine_ls_weighting_details 'w=1/[\s^2^(Fo^2^)+(0.1236P)^2^+0.8232P] where P=(Fo^2^+2Fc^2^)/3'
_refine_ls_weighting_scheme calc
_refine_ls_wR_factor_gt 0.1941
_refine_ls_wR_factor_ref 0.2195
_reflns_Friedel_coverage 0.000
_reflns_number_gt 7315
_reflns_number_total 11419
_reflns_threshold_expression 'I > 2\s(I)'
_cod_data_source_file d1nj01821c2.cif
_cod_data_source_block 111
_cod_depositor_comments 'Adding full bibliography for 7060693.cif.'
_cod_database_code 7060693
_shelx_shelxl_version_number 2018/3
_shelx_space_group_comment
;
The symmetry employed for this shelxl refinement is uniquely defined
by the following loop, which should always be used as a source of
symmetry information in preference to the above space-group names.
They are only intended as comments.
;
_shelx_estimated_absorpt_t_max 0.980
_shelx_estimated_absorpt_t_min 0.961
_olex2_refinement_description
;
1. Fixed Uiso
 At 1.2 times of:
  All C(H) groups, All C(H,H) groups
 At 1.5 times of:
  All C(H,H,H) groups
2.a Secondary CH2 refined with riding coordinates:
 C40(H40A,H40B), C47(H47A,H47B), C19(H19A,H19B), C9(H9A,H9B)
2.b Aromatic/amide H refined with riding coordinates:
 C42(H42), C52(H52), C43(H43), C55(H55), C54(H54), C32(H32), C34(H34),
 C44(H44), C53(H53), C35(H35), C46(H46), C56(H56), C45(H45), C31(H31), C23(H23),
  C18(H18), C24(H24), C14(H14), C4(H4), C3(H3), C26(H26), C6(H6), C22(H22),
 C17(H17), C16(H16), C7(H7), C25(H25), C15(H15)
2.c Idealised Me refined as rotating group:
 C50(H50A,H50B,H50C), C48(H48A,H48B,H48C), C29(H29A,H29B,H29C), C28(H28A,H28B,
 H28C), C20(H20A,H20B,H20C), C1(H1A,H1B,H1C)
;
_olex2_submission_special_instructions 'No special instructions were received'

loop_
_space_group_symop_operation_xyz
'x, y, z'
'-x, -y, -z'

loop_
_atom_site_label
_atom_site_type_symbol
_atom_site_fract_x
_atom_site_fract_y
_atom_site_fract_z
_atom_site_U_iso_or_equiv
_atom_site_adp_type
_atom_site_occupancy
_atom_site_site_symmetry_order
_atom_site_calc_flag
_atom_site_refinement_flags_posn
_atom_site_refinement_flags_adp
_atom_site_refinement_flags_occupancy
_atom_site_disorder_assembly
_atom_site_disorder_group
S2 S 0.83047(8) 0.36818(5) 0.18366(5) 0.0451(2) Uani 1 1 d . . . . .
O4 O 0.8751(2) 0.31937(17) 0.09557(14) 0.0641(6) Uani 1 1 d . . . . .
O5 O 0.8593(3) 0.46363(14) 0.23052(16) 0.0701(7) Uani 1 1 d . . . . .
O6 O 0.7961(3) 0.50419(14) 0.47627(17) 0.0707(7) Uani 1 1 d . . . . .
N2 N 0.8889(2) 0.36939(13) 0.41137(13) 0.0352(5) Uani 1 1 d . . . . .
C39 C 0.9138(2) 0.28005(16) 0.39686(16) 0.0329(5) Uani 1 1 d . . . . .
C38 C 0.9256(3) 0.21584(16) 0.31165(16) 0.0348(5) Uani 1 1 d . . . . .
C42 C 1.0201(3) 0.33176(18) 0.54828(18) 0.0431(6) Uani 1 1 d . . . . .
H42 H 1.062914 0.378046 0.541850 0.052 Uiso 1 1 calc R . . . .
C52 C 0.8979(3) 0.1353(2) 0.07226(18) 0.0516(7) Uani 1 1 d . . . . .
H52 H 0.973920 0.167830 0.071969 0.062 Uiso 1 1 calc R . . . .
C43 C 1.0393(4) 0.3263(2) 0.6271(2) 0.0585(8) Uani 1 1 d . . . . .
H43 H 1.094849 0.368760 0.673612 0.070 Uiso 1 1 calc R . . . .
C55 C 0.6738(4) 0.0371(2) 0.0709(2) 0.0694(10) Uani 1 1 d . . . . .
H55 H 0.599000 0.003326 0.070667 0.083 Uiso 1 1 calc R . . . .
C30 C 0.3813(3) 0.3245(3) 0.1748(3) 0.0654(9) Uani 1 1 d . . . . .
C54 C 0.7364(4) 0.0150(3) -0.0070(2) 0.0763(11) Uani 1 1 d . . . . .
H54 H 0.702171 -0.032383 -0.060390 0.092 Uiso 1 1 calc R . . . .
C32 C 0.5905(3) 0.2795(2) 0.10622(19) 0.0534(8) Uani 1 1 d . . . . .
H32 H 0.638444 0.240601 0.058423 0.064 Uiso 1 1 calc R . . . .
C34 C 0.5854(3) 0.4074(2) 0.2510(2) 0.0551(8) Uani 1 1 d . . . . .
H34 H 0.629356 0.454195 0.300931 0.066 Uiso 1 1 calc R . . . .
C33 C 0.6559(3) 0.35092(18) 0.17955(17) 0.0399(6) Uani 1 1 d . . . . .
C51 C 0.8351(3) 0.16041(17) 0.15130(16) 0.0375(6) Uani 1 1 d . . . . .
C36 C 0.8960(3) 0.32404(17) 0.25471(16) 0.0374(6) Uani 1 1 d . . . . .
C41 C 0.9373(3) 0.26869(16) 0.47828(16) 0.0355(6) Uani 1 1 d . . . . .
C44 C 0.9766(4) 0.2582(2) 0.6371(2) 0.0619(9) Uani 1 1 d . . . . .
H44 H 0.988943 0.255249 0.690715 0.074 Uiso 1 1 calc R . . . .
C37 C 0.8876(2) 0.23692(16) 0.23729(16) 0.0340(5) Uani 1 1 d . . . . .
C53 C 0.8494(4) 0.0630(2) -0.0057(2) 0.0711(10) Uani 1 1 d . . . . .
H53 H 0.893611 0.046585 -0.057927 0.085 Uiso 1 1 calc R . . . .
C40 C 0.9496(3) 0.39188(17) 0.34677(17) 0.0411(6) Uani 1 1 d . . . . .
H40A H 1.046395 0.389492 0.351895 0.049 Uiso 1 1 calc R . . . .
H40B H 0.926995 0.452361 0.357798 0.049 Uiso 1 1 calc R . . . .
C35 C 0.4485(4) 0.3935(3) 0.2476(2) 0.0653(9) Uani 1 1 d . . . . .
H35 H 0.400454 0.431720 0.295646 0.078 Uiso 1 1 calc R . . . .
C46 C 0.8756(3) 0.19916(18) 0.48884(18) 0.0412(6) Uani 1 1 d . . . . .
H46 H 0.820892 0.156005 0.442289 0.049 Uiso 1 1 calc R . . . .
C50 C 0.7237(3) 0.4018(2) 0.5270(2) 0.0584(8) Uani 1 1 d . . . . .
H50A H 0.774581 0.415618 0.581764 0.088 Uiso 1 1 calc GR . . . .
H50B H 0.702774 0.338104 0.495495 0.088 Uiso 1 1 calc GR . . . .
H50C H 0.642179 0.434082 0.540105 0.088 Uiso 1 1 calc GR . . . .
C48 C 1.1190(4) 0.1162(2) 0.2512(2) 0.0685(10) Uani 1 1 d . . . . .
H48A H 1.111683 0.122200 0.197225 0.103 Uiso 1 1 calc GR . . . .
H48B H 1.152730 0.058170 0.238496 0.103 Uiso 1 1 calc GR . . . .
H48C H 1.179265 0.162701 0.294205 0.103 Uiso 1 1 calc GR . . . .
C49 C 0.8042(3) 0.42911(17) 0.47028(18) 0.0422(6) Uani 1 1 d . . . . .
C56 C 0.7224(3) 0.1097(2) 0.14942(19) 0.0521(7) Uani 1 1 d . . . . .
H56 H 0.679090 0.124816 0.201772 0.062 Uiso 1 1 calc R . . . .
C47 C 0.9829(3) 0.12504(18) 0.28853(18) 0.0453(7) Uani 1 1 d . . . . .
H47A H 0.990097 0.116604 0.341777 0.054 Uiso 1 1 calc R . . . .
H47B H 0.922324 0.078002 0.244924 0.054 Uiso 1 1 calc R . . . .
C45 C 0.8950(3) 0.1939(2) 0.5682(2) 0.0539(8) Uani 1 1 d . . . . .
H45 H 0.853566 0.147397 0.574997 0.065 Uiso 1 1 calc R . . . .
C31 C 0.4536(4) 0.2670(3) 0.1051(2) 0.0648(9) Uani 1 1 d . . . . .
H31 H 0.409607 0.218847 0.056398 0.078 Uiso 1 1 calc R . . . .
C29 C 0.2308(4) 0.3117(4) 0.1721(4) 0.1165(18) Uani 1 1 d . . . . .
H29A H 0.209919 0.262974 0.185353 0.175 Uiso 1 1 calc GR . . . .
H29B H 0.193040 0.297840 0.113618 0.175 Uiso 1 1 calc GR . . . .
H29C H 0.193970 0.366156 0.215601 0.175 Uiso 1 1 calc GR . . . .
S1 S 0.37506(8) 0.11301(5) 0.80015(5) 0.0498(2) Uani 1 1 d . . . . .
O1 O 0.3821(3) 0.01785(14) 0.74491(17) 0.0748(7) Uani 1 1 d . . . . .
O2 O 0.4444(2) 0.15270(16) 0.88672(14) 0.0633(6) Uani 1 1 d . . . . .
O3 O 0.2941(3) -0.00886(14) 0.51374(17) 0.0706(7) Uani 1 1 d . . . . .
N1 N 0.4050(2) 0.12551(13) 0.58027(13) 0.0362(5) Uani 1 1 d . . . . .
C12 C 0.4227(3) 0.25176(17) 0.75579(16) 0.0373(6) Uani 1 1 d . . . . .
C5 C 0.2040(3) 0.13591(18) 0.81224(18) 0.0423(6) Uani 1 1 d . . . . .
C19 C 0.5120(3) 0.37210(18) 0.71466(19) 0.0506(7) Uani 1 1 d . . . . .
H19A H 0.512168 0.383732 0.663330 0.061 Uiso 1 1 calc R . . . .
H19B H 0.456973 0.416427 0.758405 0.061 Uiso 1 1 calc R . . . .
C21 C 0.4413(2) 0.23330(16) 0.52015(16) 0.0340(5) Uani 1 1 d . . . . .
C10 C 0.4299(3) 0.21697(16) 0.59920(16) 0.0343(5) Uani 1 1 d . . . . .
C23 C 0.3869(3) 0.3137(2) 0.4362(2) 0.0546(8) Uani 1 1 d . . . . .
H23 H 0.344251 0.360645 0.431307 0.065 Uiso 1 1 calc R . . . .
C18 C 0.4401(3) 0.3472(2) 0.92334(19) 0.0541(8) Uani 1 1 d . . . . .
H18 H 0.518078 0.318767 0.926919 0.065 Uiso 1 1 calc R . . . .
C28 C 0.2139(3) 0.0991(2) 0.4715(2) 0.0634(9) Uani 1 1 d . . . . .
H28A H 0.250861 0.086713 0.415667 0.095 Uiso 1 1 calc GR . . . .
H28B H 0.203155 0.162824 0.505620 0.095 Uiso 1 1 calc GR . . . .
H28C H 0.128187 0.068009 0.460150 0.095 Uiso 1 1 calc GR . . . .
C24 C 0.4592(4) 0.2543(2) 0.3674(2) 0.0624(9) Uani 1 1 d . . . . .
H24 H 0.465379 0.261371 0.316067 0.075 Uiso 1 1 calc R . . . .
C14 C 0.2606(4) 0.3678(2) 0.8377(2) 0.0610(9) Uani 1 1 d . . . . .
H14 H 0.216629 0.353464 0.782757 0.073 Uiso 1 1 calc R . . . .
C4 C 0.1141(4) 0.0950(2) 0.7395(2) 0.0603(8) Uani 1 1 d . . . . .
H4 H 0.143306 0.055698 0.683728 0.072 Uiso 1 1 calc R . . . .
C3 C -0.0192(4) 0.1128(3) 0.7503(3) 0.0717(10) Uani 1 1 d . . . . .
H3 H -0.080259 0.084154 0.701343 0.086 Uiso 1 1 calc R . . . .
C26 C 0.5136(3) 0.17407(18) 0.44979(18) 0.0430(6) Uani 1 1 d . . . . .
H26 H 0.556391 0.126813 0.453954 0.052 Uiso 1 1 calc R . . . .
C8 C 0.4310(3) 0.16410(17) 0.73475(17) 0.0396(6) Uani 1 1 d . . . . .
C6 C 0.1610(3) 0.1965(2) 0.8944(2) 0.0605(8) Uani 1 1 d . . . . .
H6 H 0.222114 0.225707 0.943132 0.073 Uiso 1 1 calc R . . . .
C11 C 0.4520(3) 0.27873(16) 0.68603(16) 0.0371(6) Uani 1 1 d . . . . .
C9 C 0.4756(3) 0.10162(17) 0.64305(18) 0.0426(6) Uani 1 1 d . . . . .
H9A H 0.571690 0.108703 0.641057 0.051 Uiso 1 1 calc R . . . .
H9B H 0.454298 0.039334 0.628400 0.051 Uiso 1 1 calc R . . . .
C13 C 0.3740(3) 0.32279(18) 0.84117(16) 0.0426(6) Uani 1 1 d . . . . .
C20 C 0.6524(4) 0.3821(3) 0.7543(3) 0.0794(11) Uani 1 1 d . . . . .
H20A H 0.708709 0.341891 0.709514 0.119 Uiso 1 1 calc GR . . . .
H20B H 0.653087 0.367640 0.803217 0.119 Uiso 1 1 calc GR . . . .
H20C H 0.685291 0.443180 0.775443 0.119 Uiso 1 1 calc GR . . . .
C22 C 0.3779(3) 0.30334(18) 0.51224(18) 0.0433(6) Uani 1 1 d . . . . .
H22 H 0.329010 0.343512 0.558721 0.052 Uiso 1 1 calc R . . . .
C27 C 0.3055(3) 0.06759(18) 0.52230(18) 0.0447(7) Uani 1 1 d . . . . .
C17 C 0.3907(5) 0.4137(2) 1.0002(2) 0.0734(11) Uani 1 1 d . . . . .
H17 H 0.435490 0.429965 1.055326 0.088 Uiso 1 1 calc R . . . .
C16 C 0.2766(5) 0.4553(3) 0.9954(2) 0.0861(13) Uani 1 1 d . . . . .
H16 H 0.242437 0.498787 1.047493 0.103 Uiso 1 1 calc R . . . .
C7 C 0.0269(4) 0.2130(3) 0.9031(3) 0.0759(11) Uani 1 1 d . . . . .
H7 H -0.002306 0.252691 0.958773 0.091 Uiso 1 1 calc R . . . .
C25 C 0.5223(4) 0.1848(2) 0.3738(2) 0.0585(9) Uani 1 1 d . . . . .
H25 H 0.570957 0.144901 0.326993 0.070 Uiso 1 1 calc R . . . .
C15 C 0.2120(5) 0.4337(3) 0.9145(2) 0.0834(12) Uani 1 1 d . . . . .
H15 H 0.135232 0.463408 0.911475 0.100 Uiso 1 1 calc R . . . .
C2 C -0.0652(4) 0.1724(3) 0.8319(3) 0.0727(11) Uani 1 1 d . . . . .
C1 C -0.2129(4) 0.1901(4) 0.8425(4) 0.124(2) Uani 1 1 d . . . . .
H1A H -0.260225 0.161657 0.784807 0.186 Uiso 1 1 calc GR . . . .
H1B H -0.225436 0.253973 0.869564 0.186 Uiso 1 1 calc GR . . . .
H1C H -0.246983 0.165978 0.879716 0.186 Uiso 1 1 calc GR . . . .

loop_
_atom_site_aniso_label
_atom_site_aniso_U_11
_atom_site_aniso_U_22
_atom_site_aniso_U_33
_atom_site_aniso_U_23
_atom_site_aniso_U_13
_atom_site_aniso_U_12
S2 0.0560(4) 0.0449(4) 0.0453(4) 0.0300(3) 0.0041(3) 0.0009(3)
O4 0.0720(15) 0.0866(16) 0.0505(12) 0.0443(12) 0.0197(11) 0.0134(13)
O5 0.0959(18) 0.0459(12) 0.0820(16) 0.0432(12) -0.0155(14) -0.0159(12)
O6 0.0887(17) 0.0338(11) 0.0911(18) 0.0271(12) 0.0333(14) 0.0190(11)
N2 0.0445(12) 0.0268(10) 0.0327(11) 0.0120(9) 0.0052(9) 0.0017(9)
C39 0.0360(13) 0.0277(12) 0.0335(13) 0.0130(10) 0.0013(10) 0.0005(10)
C38 0.0412(14) 0.0284(12) 0.0320(13) 0.0118(11) -0.0003(11) 0.0018(10)
C42 0.0532(16) 0.0352(14) 0.0413(15) 0.0192(12) -0.0074(13) -0.0082(12)
C52 0.0582(18) 0.0538(18) 0.0378(15) 0.0165(14) 0.0072(13) -0.0028(15)
C43 0.077(2) 0.0494(17) 0.0488(17) 0.0255(15) -0.0253(16) -0.0188(16)
C55 0.076(2) 0.068(2) 0.061(2) 0.0303(19) -0.0145(18) -0.0319(19)
C30 0.056(2) 0.092(3) 0.069(2) 0.055(2) 0.0058(18) 0.0094(19)
C54 0.104(3) 0.063(2) 0.0424(19) 0.0096(17) -0.0157(19) -0.021(2)
C32 0.0584(19) 0.0624(19) 0.0353(15) 0.0191(14) -0.0011(13) 0.0091(15)
C34 0.072(2) 0.0441(17) 0.0458(17) 0.0171(14) 0.0092(15) 0.0145(15)
C33 0.0539(16) 0.0404(14) 0.0339(13) 0.0241(12) 0.0027(12) 0.0076(12)
C51 0.0455(15) 0.0363(14) 0.0305(13) 0.0153(11) 0.0005(11) 0.0000(11)
C36 0.0408(14) 0.0390(14) 0.0348(13) 0.0189(12) 0.0038(11) 0.0005(11)
C41 0.0400(14) 0.0304(13) 0.0347(13) 0.0140(11) -0.0003(11) -0.0003(11)
C44 0.096(3) 0.0549(19) 0.0389(16) 0.0266(15) -0.0110(16) -0.0117(18)
C37 0.0337(13) 0.0351(13) 0.0333(13) 0.0158(11) 0.0034(10) 0.0025(10)
C53 0.096(3) 0.067(2) 0.0320(16) 0.0071(16) 0.0097(17) -0.007(2)
C40 0.0509(16) 0.0322(13) 0.0400(14) 0.0164(12) 0.0047(12) -0.0014(12)
C35 0.069(2) 0.077(2) 0.064(2) 0.042(2) 0.0294(19) 0.0284(19)
C46 0.0449(15) 0.0359(14) 0.0396(14) 0.0153(12) -0.0035(12) -0.0089(12)
C50 0.0591(19) 0.0463(17) 0.063(2) 0.0170(15) 0.0260(16) 0.0081(15)
C48 0.074(2) 0.063(2) 0.065(2) 0.0248(18) 0.0155(18) 0.0301(18)
C49 0.0469(15) 0.0304(14) 0.0420(15) 0.0100(12) 0.0046(12) 0.0023(12)
C56 0.0591(18) 0.0579(19) 0.0399(16) 0.0234(14) 0.0024(14) -0.0109(15)
C47 0.0628(18) 0.0314(13) 0.0367(14) 0.0118(12) -0.0028(13) 0.0089(13)
C45 0.073(2) 0.0452(16) 0.0495(17) 0.0276(15) 0.0014(15) -0.0124(15)
C31 0.061(2) 0.081(2) 0.055(2) 0.0351(19) -0.0134(17) -0.0061(18)
C29 0.061(3) 0.174(6) 0.143(5) 0.097(4) 0.012(3) -0.001(3)
S1 0.0676(5) 0.0445(4) 0.0523(4) 0.0333(4) 0.0200(4) 0.0124(4)
O1 0.115(2) 0.0433(12) 0.0834(17) 0.0405(12) 0.0442(15) 0.0222(13)
O2 0.0710(15) 0.0860(17) 0.0528(13) 0.0486(13) 0.0053(11) 0.0108(12)
O3 0.0857(17) 0.0315(11) 0.0855(17) 0.0200(11) -0.0023(13) -0.0130(11)
N1 0.0496(13) 0.0249(10) 0.0322(11) 0.0110(9) 0.0088(10) 0.0007(9)
C12 0.0469(15) 0.0333(13) 0.0336(13) 0.0168(11) 0.0050(11) 0.0018(11)
C5 0.0594(17) 0.0398(14) 0.0379(14) 0.0262(12) 0.0089(13) -0.0014(13)
C19 0.077(2) 0.0311(14) 0.0402(15) 0.0139(12) 0.0047(14) -0.0103(14)
C21 0.0402(14) 0.0288(12) 0.0323(13) 0.0131(11) 0.0054(11) 0.0006(10)
C10 0.0410(14) 0.0288(12) 0.0337(13) 0.0143(11) 0.0084(11) 0.0001(10)
C23 0.076(2) 0.0455(16) 0.0515(17) 0.0297(15) 0.0063(16) 0.0169(15)
C18 0.072(2) 0.0507(18) 0.0387(15) 0.0199(14) -0.0003(14) 0.0051(15)
C28 0.062(2) 0.0510(19) 0.066(2) 0.0182(17) -0.0134(17) -0.0118(16)
C24 0.099(3) 0.0564(19) 0.0429(17) 0.0313(16) 0.0130(17) 0.0106(18)
C14 0.078(2) 0.064(2) 0.0393(16) 0.0206(15) 0.0081(15) 0.0267(18)
C4 0.078(2) 0.0466(17) 0.0524(19) 0.0194(15) 0.0081(17) -0.0085(16)
C3 0.073(3) 0.076(2) 0.072(2) 0.040(2) -0.009(2) -0.020(2)
C26 0.0545(16) 0.0361(14) 0.0428(15) 0.0206(12) 0.0156(13) 0.0104(12)
C8 0.0479(15) 0.0358(14) 0.0388(14) 0.0195(12) 0.0123(12) 0.0059(12)
C6 0.062(2) 0.078(2) 0.0429(17) 0.0281(17) 0.0153(15) 0.0055(17)
C11 0.0516(15) 0.0294(12) 0.0306(13) 0.0137(11) 0.0065(11) -0.0005(11)
C9 0.0572(17) 0.0313(13) 0.0450(15) 0.0211(12) 0.0143(13) 0.0095(12)
C13 0.0619(18) 0.0365(14) 0.0287(13) 0.0137(11) 0.0083(12) 0.0058(13)
C20 0.091(3) 0.066(2) 0.075(2) 0.030(2) -0.015(2) -0.033(2)
C22 0.0510(16) 0.0351(14) 0.0434(15) 0.0168(12) 0.0095(13) 0.0101(12)
C27 0.0511(16) 0.0300(14) 0.0431(15) 0.0074(12) 0.0130(13) 0.0000(12)
C17 0.114(3) 0.067(2) 0.0310(16) 0.0153(16) -0.0002(18) 0.006(2)
C16 0.131(4) 0.071(2) 0.0415(19) 0.0101(18) 0.026(2) 0.033(3)
C7 0.071(2) 0.105(3) 0.056(2) 0.038(2) 0.0237(19) 0.015(2)
C25 0.090(2) 0.0478(17) 0.0427(16) 0.0226(14) 0.0313(16) 0.0206(17)
C15 0.104(3) 0.082(3) 0.059(2) 0.026(2) 0.023(2) 0.047(2)
C2 0.058(2) 0.094(3) 0.097(3) 0.069(3) 0.013(2) 0.002(2)
C1 0.061(3) 0.185(6) 0.160(5) 0.108(5) 0.016(3) 0.022(3)

loop_
_atom_type_symbol
_atom_type_description
_atom_type_scat_dispersion_real
_atom_type_scat_dispersion_imag
_atom_type_scat_source
C C 0.0033 0.0016 'International Tables Vol C Tables 4.2.6.8 and 6.1.1.4'
H H 0.0000 0.0000 'International Tables Vol C Tables 4.2.6.8 and 6.1.1.4'
N N 0.0061 0.0033 'International Tables Vol C Tables 4.2.6.8 and 6.1.1.4'
O O 0.0106 0.0060 'International Tables Vol C Tables 4.2.6.8 and 6.1.1.4'
S S 0.1246 0.1234 'International Tables Vol C Tables 4.2.6.8 and 6.1.1.4'

loop_
_geom_angle_atom_site_label_1
_geom_angle_atom_site_label_2
_geom_angle_atom_site_label_3
_geom_angle
_geom_angle_site_symmetry_1
_geom_angle_site_symmetry_3
_geom_angle_publ_flag
O4 S2 O5 118.15(15) . . ?
O4 S2 C33 108.63(14) . . ?
O4 S2 C36 111.11(13) . . ?
O5 S2 C33 107.57(14) . . ?
O5 S2 C36 105.86(13) . . ?
C33 S2 C36 104.65(12) . . ?
C39 N2 C40 113.09(19) . . ?
C49 N2 C39 127.4(2) . . ?
C49 N2 C40 119.0(2) . . ?
N2 C39 C41 115.7(2) . . ?
C38 C39 N2 117.8(2) . . ?
C38 C39 C41 126.2(2) . . ?
C39 C38 C37 118.9(2) . . ?
C39 C38 C47 123.0(2) . . ?
C37 C38 C47 118.0(2) . . ?
C43 C42 H42 119.7 . . ?
C43 C42 C41 120.6(3) . . ?
C41 C42 H42 119.7 . . ?
C51 C52 H52 119.6 . . ?
C53 C52 H52 119.6 . . ?
C53 C52 C51 120.9(3) . . ?
C42 C43 H43 120.0 . . ?
C44 C43 C42 120.1(3) . . ?
C44 C43 H43 120.0 . . ?
C54 C55 H55 120.1 . . ?
C54 C55 C56 119.8(3) . . ?
C56 C55 H55 120.1 . . ?
C35 C30 C29 120.5(4) . . ?
C31 C30 C35 118.7(3) . . ?
C31 C30 C29 120.7(4) . . ?
C55 C54 H54 120.1 . . ?
C53 C54 C55 119.8(3) . . ?
C53 C54 H54 120.1 . . ?
C33 C32 H32 120.4 . . ?
C31 C32 H32 120.4 . . ?
C31 C32 C33 119.3(3) . . ?
C33 C34 H34 120.5 . . ?
C33 C34 C35 119.0(3) . . ?
C35 C34 H34 120.5 . . ?
C32 C33 S2 120.4(2) . . ?
C34 C33 S2 119.2(2) . . ?
C34 C33 C32 120.4(3) . . ?
C52 C51 C37 122.0(2) . . ?
C52 C51 C56 118.0(3) . . ?
C56 C51 C37 120.0(2) . . ?
C37 C36 S2 125.5(2) . . ?
C37 C36 C40 117.5(2) . . ?
C40 C36 S2 116.55(19) . . ?
C42 C41 C39 118.7(2) . . ?
C42 C41 C46 118.8(2) . . ?
C46 C41 C39 122.5(2) . . ?
C43 C44 H44 119.7 . . ?
C43 C44 C45 120.6(3) . . ?
C45 C44 H44 119.7 . . ?
C38 C37 C51 117.1(2) . . ?
C36 C37 C38 117.3(2) . . ?
C36 C37 C51 125.5(2) . . ?
C52 C53 H53 119.8 . . ?
C54 C53 C52 120.5(3) . . ?
C54 C53 H53 119.8 . . ?
N2 C40 C36 107.8(2) . . ?
N2 C40 H40A 110.2 . . ?
N2 C40 H40B 110.2 . . ?
C36 C40 H40A 110.2 . . ?
C36 C40 H40B 110.2 . . ?
H40A C40 H40B 108.5 . . ?
C30 C35 C34 121.6(3) . . ?
C30 C35 H35 119.2 . . ?
C34 C35 H35 119.2 . . ?
C41 C46 H46 119.8 . . ?
C45 C46 C41 120.5(2) . . ?
C45 C46 H46 119.8 . . ?
H50A C50 H50B 109.5 . . ?
H50A C50 H50C 109.5 . . ?
H50B C50 H50C 109.5 . . ?
C49 C50 H50A 109.5 . . ?
C49 C50 H50B 109.5 . . ?
C49 C50 H50C 109.5 . . ?
H48A C48 H48B 109.5 . . ?
H48A C48 H48C 109.5 . . ?
H48B C48 H48C 109.5 . . ?
C47 C48 H48A 109.5 . . ?
C47 C48 H48B 109.5 . . ?
C47 C48 H48C 109.5 . . ?
O6 C49 N2 119.5(3) . . ?
O6 C49 C50 120.4(3) . . ?
N2 C49 C50 120.1(2) . . ?
C55 C56 C51 121.0(3) . . ?
C55 C56 H56 119.5 . . ?
C51 C56 H56 119.5 . . ?
C38 C47 H47A 109.2 . . ?
C38 C47 H47B 109.2 . . ?
C48 C47 C38 112.0(2) . . ?
C48 C47 H47A 109.2 . . ?
C48 C47 H47B 109.2 . . ?
H47A C47 H47B 107.9 . . ?
C44 C45 C46 119.5(3) . . ?
C44 C45 H45 120.3 . . ?
C46 C45 H45 120.3 . . ?
C30 C31 C32 121.0(3) . . ?
C30 C31 H31 119.5 . . ?
C32 C31 H31 119.5 . . ?
C30 C29 H29A 109.5 . . ?
C30 C29 H29B 109.5 . . ?
C30 C29 H29C 109.5 . . ?
H29A C29 H29B 109.5 . . ?
H29A C29 H29C 109.5 . . ?
H29B C29 H29C 109.5 . . ?
O1 S1 O2 118.52(15) . . ?
O1 S1 C5 106.47(15) . . ?
O1 S1 C8 105.67(12) . . ?
O2 S1 C5 109.22(13) . . ?
O2 S1 C8 110.82(14) . . ?
C5 S1 C8 105.28(12) . . ?
C10 N1 C9 113.1(2) . . ?
C27 N1 C10 126.3(2) . . ?
C27 N1 C9 119.2(2) . . ?
C8 C12 C11 117.5(2) . . ?
C8 C12 C13 125.0(2) . . ?
C11 C12 C13 117.2(2) . . ?
C4 C5 S1 119.9(2) . . ?
C4 C5 C6 120.3(3) . . ?
C6 C5 S1 119.8(2) . . ?
H19A C19 H19B 108.0 . . ?
C11 C19 H19A 109.3 . . ?
C11 C19 H19B 109.3 . . ?
C20 C19 H19A 109.3 . . ?
C20 C19 H19B 109.3 . . ?
C20 C19 C11 111.6(3) . . ?
C26 C21 C10 118.7(2) . . ?
C26 C21 C22 118.7(2) . . ?
C22 C21 C10 122.6(2) . . ?
N1 C10 C21 115.8(2) . . ?
C11 C10 N1 117.5(2) . . ?
C11 C10 C21 126.4(2) . . ?
C24 C23 H23 120.1 . . ?
C24 C23 C22 119.7(3) . . ?
C22 C23 H23 120.1 . . ?
C13 C18 H18 119.9 . . ?
C17 C18 H18 119.9 . . ?
C17 C18 C13 120.1(3) . . ?
H28A C28 H28B 109.5 . . ?
H28A C28 H28C 109.5 . . ?
H28B C28 H28C 109.5 . . ?
C27 C28 H28A 109.5 . . ?
C27 C28 H28B 109.5 . . ?
C27 C28 H28C 109.5 . . ?
C23 C24 H24 119.7 . . ?
C25 C24 C23 120.6(3) . . ?
C25 C24 H24 119.7 . . ?
C13 C14 H14 119.6 . . ?
C15 C14 H14 119.6 . . ?
C15 C14 C13 120.8(3) . . ?
C5 C4 H4 120.4 . . ?
C3 C4 C5 119.1(3) . . ?
C3 C4 H4 120.4 . . ?
C4 C3 H3 119.1 . . ?
C4 C3 C2 121.7(3) . . ?
C2 C3 H3 119.1 . . ?
C21 C26 H26 119.7 . . ?
C25 C26 C21 120.5(3) . . ?
C25 C26 H26 119.7 . . ?
C12 C8 S1 125.5(2) . . ?
C12 C8 C9 117.2(2) . . ?
C9 C8 S1 116.82(18) . . ?
C5 C6 H6 120.4 . . ?
C7 C6 C5 119.2(3) . . ?
C7 C6 H6 120.4 . . ?
C12 C11 C19 118.6(2) . . ?
C10 C11 C12 118.4(2) . . ?
C10 C11 C19 123.0(2) . . ?
N1 C9 C8 107.1(2) . . ?
N1 C9 H9A 110.3 . . ?
N1 C9 H9B 110.3 . . ?
C8 C9 H9A 110.3 . . ?
C8 C9 H9B 110.3 . . ?
H9A C9 H9B 108.5 . . ?
C18 C13 C12 122.7(3) . . ?
C14 C13 C12 118.7(2) . . ?
C14 C13 C18 118.6(3) . . ?
C19 C20 H20A 109.5 . . ?
C19 C20 H20B 109.5 . . ?
C19 C20 H20C 109.5 . . ?
H20A C20 H20B 109.5 . . ?
H20A C20 H20C 109.5 . . ?
H20B C20 H20C 109.5 . . ?
C21 C22 H22 119.7 . . ?
C23 C22 C21 120.6(3) . . ?
C23 C22 H22 119.7 . . ?
O3 C27 N1 119.4(3) . . ?
O3 C27 C28 121.0(3) . . ?
N1 C27 C28 119.6(2) . . ?
C18 C17 H17 119.9 . . ?
C16 C17 C18 120.2(3) . . ?
C16 C17 H17 119.9 . . ?
C17 C16 H16 119.8 . . ?
C17 C16 C15 120.4(3) . . ?
C15 C16 H16 119.8 . . ?
C6 C7 H7 119.2 . . ?
C2 C7 C6 121.7(3) . . ?
C2 C7 H7 119.2 . . ?
C24 C25 C26 119.9(3) . . ?
C24 C25 H25 120.0 . . ?
C26 C25 H25 120.0 . . ?
C14 C15 H15 120.1 . . ?
C16 C15 C14 119.8(4) . . ?
C16 C15 H15 120.1 . . ?
C3 C2 C1 120.8(4) . . ?
C7 C2 C3 117.9(3) . . ?
C7 C2 C1 121.3(4) . . ?
C2 C1 H1A 109.5 . . ?
C2 C1 H1B 109.5 . . ?
C2 C1 H1C 109.5 . . ?
H1A C1 H1B 109.5 . . ?
H1A C1 H1C 109.5 . . ?
H1B C1 H1C 109.5 . . ?

loop_
_geom_bond_atom_site_label_1
_geom_bond_atom_site_label_2
_geom_bond_distance
_geom_bond_site_symmetry_2
_geom_bond_publ_flag
S2 O4 1.425(2) . ?
S2 O5 1.434(2) . ?
S2 C33 1.758(3) . ?
S2 C36 1.775(3) . ?
O6 C49 1.214(3) . ?
N2 C39 1.422(3) . ?
N2 C40 1.459(3) . ?
N2 C49 1.374(3) . ?
C39 C38 1.354(3) . ?
C39 C41 1.478(3) . ?
C38 C37 1.484(3) . ?
C38 C47 1.508(3) . ?
C42 H42 0.9300 . ?
C42 C43 1.379(4) . ?
C42 C41 1.390(4) . ?
C52 H52 0.9300 . ?
C52 C51 1.386(4) . ?
C52 C53 1.374(4) . ?
C43 H43 0.9300 . ?
C43 C44 1.371(4) . ?
C55 H55 0.9300 . ?
C55 C54 1.375(5) . ?
C55 C56 1.382(4) . ?
C30 C35 1.375(5) . ?
C30 C31 1.374(5) . ?
C30 C29 1.512(5) . ?
C54 H54 0.9300 . ?
C54 C53 1.371(5) . ?
C32 H32 0.9300 . ?
C32 C33 1.389(4) . ?
C32 C31 1.380(5) . ?
C34 H34 0.9300 . ?
C34 C33 1.376(4) . ?
C34 C35 1.379(5) . ?
C51 C37 1.491(4) . ?
C51 C56 1.392(4) . ?
C36 C37 1.345(3) . ?
C36 C40 1.508(4) . ?
C41 C46 1.393(4) . ?
C44 H44 0.9300 . ?
C44 C45 1.383(4) . ?
C53 H53 0.9300 . ?
C40 H40A 0.9700 . ?
C40 H40B 0.9700 . ?
C35 H35 0.9300 . ?
C46 H46 0.9300 . ?
C46 C45 1.385(4) . ?
C50 H50A 0.9600 . ?
C50 H50B 0.9600 . ?
C50 H50C 0.9600 . ?
C50 C49 1.495(4) . ?
C48 H48A 0.9600 . ?
C48 H48B 0.9600 . ?
C48 H48C 0.9600 . ?
C48 C47 1.506(5) . ?
C56 H56 0.9300 . ?
C47 H47A 0.9700 . ?
C47 H47B 0.9700 . ?
C45 H45 0.9300 . ?
C31 H31 0.9300 . ?
C29 H29A 0.9600 . ?
C29 H29B 0.9600 . ?
C29 H29C 0.9600 . ?
S1 O1 1.430(2) . ?
S1 O2 1.434(2) . ?
S1 C5 1.757(3) . ?
S1 C8 1.779(3) . ?
O3 C27 1.219(3) . ?
N1 C10 1.424(3) . ?
N1 C9 1.449(3) . ?
N1 C27 1.377(4) . ?
C12 C8 1.342(3) . ?
C12 C11 1.479(3) . ?
C12 C13 1.493(3) . ?
C5 C4 1.375(4) . ?
C5 C6 1.381(4) . ?
C19 H19A 0.9700 . ?
C19 H19B 0.9700 . ?
C19 C11 1.510(4) . ?
C19 C20 1.499(5) . ?
C21 C10 1.487(3) . ?
C21 C26 1.389(4) . ?
C21 C22 1.392(4) . ?
C10 C11 1.355(3) . ?
C23 H23 0.9300 . ?
C23 C24 1.376(4) . ?
C23 C22 1.378(4) . ?
C18 H18 0.9300 . ?
C18 C13 1.382(4) . ?
C18 C17 1.382(5) . ?
C28 H28A 0.9600 . ?
C28 H28B 0.9600 . ?
C28 H28C 0.9600 . ?
C28 C27 1.483(5) . ?
C24 H24 0.9300 . ?
C24 C25 1.371(4) . ?
C14 H14 0.9300 . ?
C14 C13 1.380(4) . ?
C14 C15 1.374(5) . ?
C4 H4 0.9300 . ?
C4 C3 1.370(5) . ?
C3 H3 0.9300 . ?
C3 C2 1.383(5) . ?
C26 H26 0.9300 . ?
C26 C25 1.379(4) . ?
C8 C9 1.509(4) . ?
C6 H6 0.9300 . ?
C6 C7 1.373(5) . ?
C9 H9A 0.9700 . ?
C9 H9B 0.9700 . ?
C20 H20A 0.9600 . ?
C20 H20B 0.9600 . ?
C20 H20C 0.9600 . ?
C22 H22 0.9300 . ?
C17 H17 0.9300 . ?
C17 C16 1.359(6) . ?
C16 H16 0.9300 . ?
C16 C15 1.366(6) . ?
C7 H7 0.9300 . ?
C7 C2 1.372(6) . ?
C25 H25 0.9300 . ?
C15 H15 0.9300 . ?
C2 C1 1.512(6) . ?
C1 H1A 0.9600 . ?
C1 H1B 0.9600 . ?
C1 H1C 0.9600 . ?

loop_
_geom_torsion_atom_site_label_1
_geom_torsion_atom_site_label_2
_geom_torsion_atom_site_label_3
_geom_torsion_atom_site_label_4
_geom_torsion
_geom_torsion_site_symmetry_1
_geom_torsion_site_symmetry_2
_geom_torsion_site_symmetry_3
_geom_torsion_site_symmetry_4
_geom_torsion_publ_flag
S2 C36 C37 C38 -168.81(19) . . . . ?
S2 C36 C37 C51 7.0(4) . . . . ?
S2 C36 C40 N2 129.47(19) . . . . ?
O4 S2 C33 C32 17.5(3) . . . . ?
O4 S2 C33 C34 -164.4(2) . . . . ?
O4 S2 C36 C37 -52.3(3) . . . . ?
O4 S2 C36 C40 135.9(2) . . . . ?
O5 S2 C33 C32 146.5(2) . . . . ?
O5 S2 C33 C34 -35.4(3) . . . . ?
O5 S2 C36 C37 178.2(2) . . . . ?
O5 S2 C36 C40 6.5(2) . . . . ?
N2 C39 C38 C37 -11.2(3) . . . . ?
N2 C39 C38 C47 165.4(2) . . . . ?
N2 C39 C41 C42 -43.6(3) . . . . ?
N2 C39 C41 C46 133.9(3) . . . . ?
C39 N2 C40 C36 57.5(3) . . . . ?
C39 N2 C49 O6 178.4(3) . . . . ?
C39 N2 C49 C50 -1.1(4) . . . . ?
C39 C38 C37 C51 -149.7(2) . . . . ?
C39 C38 C37 C36 26.5(3) . . . . ?
C39 C38 C47 C48 -108.9(3) . . . . ?
C39 C41 C46 C45 -176.6(3) . . . . ?
C38 C39 C41 C42 130.2(3) . . . . ?
C38 C39 C41 C46 -52.3(4) . . . . ?
C42 C43 C44 C45 0.8(6) . . . . ?
C42 C41 C46 C45 0.9(4) . . . . ?
C52 C51 C37 C38 -119.8(3) . . . . ?
C52 C51 C37 C36 64.3(4) . . . . ?
C52 C51 C56 C55 -0.7(5) . . . . ?
C43 C42 C41 C39 176.7(3) . . . . ?
C43 C42 C41 C46 -0.9(4) . . . . ?
C43 C44 C45 C46 -0.8(5) . . . . ?
C55 C54 C53 C52 -2.4(6) . . . . ?
C54 C55 C56 C51 -0.8(5) . . . . ?
C33 S2 C36 C37 64.8(3) . . . . ?
C33 S2 C36 C40 -107.0(2) . . . . ?
C33 C32 C31 C30 0.7(5) . . . . ?
C33 C34 C35 C30 0.3(5) . . . . ?
C51 C52 C53 C54 0.9(6) . . . . ?
C36 S2 C33 C32 -101.2(2) . . . . ?
C36 S2 C33 C34 76.8(2) . . . . ?
C41 C39 C38 C37 175.2(2) . . . . ?
C41 C39 C38 C47 -8.3(4) . . . . ?
C41 C42 C43 C44 0.0(5) . . . . ?
C41 C46 C45 C44 -0.1(5) . . . . ?
C37 C38 C47 C48 67.7(3) . . . . ?
C37 C51 C56 C55 -178.4(3) . . . . ?
C37 C36 C40 N2 -43.0(3) . . . . ?
C53 C52 C51 C37 178.3(3) . . . . ?
C53 C52 C51 C56 0.6(5) . . . . ?
C40 N2 C39 C38 -32.0(3) . . . . ?
C40 N2 C39 C41 142.4(2) . . . . ?
C40 N2 C49 O6 -10.3(4) . . . . ?
C40 N2 C49 C50 170.2(3) . . . . ?
C40 C36 C37 C38 2.9(3) . . . . ?
C40 C36 C37 C51 178.7(2) . . . . ?
C35 C30 C31 C32 -2.2(5) . . . . ?
C35 C34 C33 S2 -179.9(2) . . . . ?
C35 C34 C33 C32 -1.8(4) . . . . ?
C49 N2 C39 C38 139.8(3) . . . . ?
C49 N2 C39 C41 -45.9(3) . . . . ?
C49 N2 C40 C36 -115.0(3) . . . . ?
C56 C55 C54 C53 2.3(6) . . . . ?
C56 C51 C37 C38 57.8(3) . . . . ?
C56 C51 C37 C36 -118.1(3) . . . . ?
C47 C38 C37 C51 33.5(3) . . . . ?
C47 C38 C37 C36 -150.3(2) . . . . ?
C31 C30 C35 C34 1.6(5) . . . . ?
C31 C32 C33 S2 179.4(2) . . . . ?
C31 C32 C33 C34 1.3(4) . . . . ?
C29 C30 C35 C34 -179.0(4) . . . . ?
C29 C30 C31 C32 178.5(4) . . . . ?
S1 C5 C4 C3 179.3(3) . . . . ?
S1 C5 C6 C7 -179.3(3) . . . . ?
S1 C8 C9 N1 128.9(2) . . . . ?
O1 S1 C5 C4 -42.5(3) . . . . ?
O1 S1 C5 C6 138.9(2) . . . . ?
O1 S1 C8 C12 170.0(3) . . . . ?
O1 S1 C8 C9 -2.0(3) . . . . ?
O2 S1 C5 C4 -171.6(2) . . . . ?
O2 S1 C5 C6 9.8(3) . . . . ?
O2 S1 C8 C12 -60.4(3) . . . . ?
O2 S1 C8 C9 127.5(2) . . . . ?
N1 C10 C11 C12 -12.0(4) . . . . ?
N1 C10 C11 C19 164.7(2) . . . . ?
C12 C8 C9 N1 -43.8(3) . . . . ?
C5 S1 C8 C12 57.6(3) . . . . ?
C5 S1 C8 C9 -114.5(2) . . . . ?
C5 C4 C3 C2 1.4(5) . . . . ?
C5 C6 C7 C2 -1.5(6) . . . . ?
C21 C10 C11 C12 174.2(2) . . . . ?
C21 C10 C11 C19 -9.2(4) . . . . ?
C21 C26 C25 C24 -0.1(5) . . . . ?
C10 N1 C9 C8 58.7(3) . . . . ?
C10 N1 C27 O3 -178.6(2) . . . . ?
C10 N1 C27 C28 1.2(4) . . . . ?
C10 C21 C26 C25 177.5(3) . . . . ?
C10 C21 C22 C23 -177.3(3) . . . . ?
C23 C24 C25 C26 -0.1(6) . . . . ?
C18 C17 C16 C15 -1.8(7) . . . . ?
C24 C23 C22 C21 0.0(5) . . . . ?
C4 C5 C6 C7 2.2(5) . . . . ?
C4 C3 C2 C7 -0.7(6) . . . . ?
C4 C3 C2 C1 -179.2(4) . . . . ?
C26 C21 C10 N1 -42.5(3) . . . . ?
C26 C21 C10 C11 131.5(3) . . . . ?
C26 C21 C22 C23 -0.1(4) . . . . ?
C8 S1 C5 C4 69.4(2) . . . . ?
C8 S1 C5 C6 -109.2(2) . . . . ?
C8 C12 C11 C19 -149.3(3) . . . . ?
C8 C12 C11 C10 27.5(4) . . . . ?
C8 C12 C13 C18 64.3(4) . . . . ?
C8 C12 C13 C14 -117.6(3) . . . . ?
C6 C5 C4 C3 -2.1(5) . . . . ?
C6 C7 C2 C3 0.7(6) . . . . ?
C6 C7 C2 C1 179.3(4) . . . . ?
C11 C12 C8 S1 -169.3(2) . . . . ?
C11 C12 C8 C9 2.7(4) . . . . ?
C11 C12 C13 C18 -121.6(3) . . . . ?
C11 C12 C13 C14 56.4(4) . . . . ?
C9 N1 C10 C21 142.1(2) . . . . ?
C9 N1 C10 C11 -32.4(3) . . . . ?
C9 N1 C27 O3 -12.6(4) . . . . ?
C9 N1 C27 C28 167.2(3) . . . . ?
C13 C12 C8 S1 4.7(4) . . . . ?
C13 C12 C8 C9 176.8(3) . . . . ?
C13 C12 C11 C19 36.2(4) . . . . ?
C13 C12 C11 C10 -147.1(3) . . . . ?
C13 C18 C17 C16 0.1(6) . . . . ?
C13 C14 C15 C16 0.3(6) . . . . ?
C20 C19 C11 C12 68.1(4) . . . . ?
C20 C19 C11 C10 -108.5(3) . . . . ?
C22 C21 C10 N1 134.8(3) . . . . ?
C22 C21 C10 C11 -51.3(4) . . . . ?
C22 C21 C26 C25 0.2(4) . . . . ?
C22 C23 C24 C25 0.1(5) . . . . ?
C27 N1 C10 C21 -51.1(3) . . . . ?
C27 N1 C10 C11 134.3(3) . . . . ?
C27 N1 C9 C8 -109.1(3) . . . . ?
C17 C18 C13 C12 179.8(3) . . . . ?
C17 C18 C13 C14 1.7(5) . . . . ?
C17 C16 C15 C14 1.6(7) . . . . ?
C15 C14 C13 C12 179.9(3) . . . . ?
C15 C14 C13 C18 -1.9(5) . . . . ?
